data_7216136
loop_
_publ_author_name
'Lorbach, Andreas'
'Maverick, Emily'
'Carreras, Abel'
'Alemany, Pere'
'Wu, Guang'
'Garcia-Garibay, Miguel A'
'Bazan, Guillermo C.'

_publ_section_title
;
 A fullerene-carbene adduct as a crystalline molecular rotor: remarkable
 behavior of a spherically-shaped rotator.
;
_journal_issue 25
_journal_name_full 'Physical chemistry chemical physics : PCCP'
_journal_page_first 12980
_journal_page_last 12986
_journal_paper_doi 10.1039/c4cp01036a
_journal_volume 16
_journal_year 2014
_chemical_formula_moiety 'C87 H36 N2'
_chemical_formula_sum 'C87 H36 N2'
_chemical_formula_weight 1109.18
_chemical_melting_point 'Decomposition >500 C'
_chemical_name_common IDipp-C60
_chemical_name_systematic
; 
 1,3-bis(diisopropylphenyl)imidazol-2-ylidene-C60 adduct 
;
_space_group_IT_number 62
_symmetry_cell_setting orthorhombic
_symmetry_space_group_name_Hall '-P 2ac 2n'
_symmetry_space_group_name_H-M 'P n m a'
_atom_sites_solution_hydrogens geom
_atom_sites_solution_primary direct
_atom_sites_solution_secondary difmap
_audit_creation_method SHELXL-97
_cell_angle_alpha 90.00
_cell_angle_beta 90.00
_cell_angle_gamma 90.00
_cell_formula_units_Z 4
_cell_length_a 18.7040(15)
_cell_length_b 18.3030(12)
_cell_length_c 14.9839(13)
_cell_measurement_temperature 330(2)
_cell_volume 5129.6(7)
_computing_cell_refinement 'Bruker SAINT'
_computing_data_collection 'Bruker APEX2'
_computing_data_reduction 'Bruker SAINT'
_computing_molecular_graphics 'Bruker SHELXTL'
_computing_publication_material 'Bruker SHELXTL'
_computing_structure_refinement 'SHELXL-97 (Sheldrick, 2008)'
_computing_structure_solution 'SHELXS-97 (Sheldrick, 2008)'
_diffrn_ambient_temperature 330(2)
_diffrn_measured_fraction_theta_full 0.971
_diffrn_measured_fraction_theta_max 0.971
_diffrn_measurement_device_type 'Bruker Kappa APEX II'
_diffrn_measurement_method 'Omega scan'
_diffrn_radiation_monochromator graphite
_diffrn_radiation_source 'fine-focus sealed tube'
_diffrn_radiation_type MoK\a
_diffrn_radiation_wavelength 0.71073
_diffrn_reflns_av_R_equivalents 0.0383
_diffrn_reflns_av_sigmaI/netI 0.0405
_diffrn_reflns_limit_h_max 10
_diffrn_reflns_limit_h_min -24
_diffrn_reflns_limit_k_max 24
_diffrn_reflns_limit_k_min -23
_diffrn_reflns_limit_l_max 13
_diffrn_reflns_limit_l_min -19
_diffrn_reflns_number 17911
_diffrn_reflns_theta_full 28.26
_diffrn_reflns_theta_max 28.26
_diffrn_reflns_theta_min 1.74
_exptl_absorpt_coefficient_mu 0.083
_exptl_absorpt_correction_T_max 0.7457
_exptl_absorpt_correction_T_min 0.6780
_exptl_absorpt_correction_type multi-scan
_exptl_absorpt_process_details sadabs
_exptl_crystal_colour black
_exptl_crystal_density_diffrn 1.436
_exptl_crystal_density_method 'not measured'
_exptl_crystal_description block
_exptl_crystal_F_000 2288
_exptl_crystal_size_max 0.30
_exptl_crystal_size_mid 0.20
_exptl_crystal_size_min 0.10
_refine_diff_density_max 0.598
_refine_diff_density_min -0.224
_refine_diff_density_rms 0.046
_refine_ls_extinction_method none
_refine_ls_goodness_of_fit_ref 1.030
_refine_ls_hydrogen_treatment constr
_refine_ls_matrix_type full
_refine_ls_number_parameters 413
_refine_ls_number_reflns 6352
_refine_ls_number_restraints 0
_refine_ls_restrained_S_all 1.030
_refine_ls_R_factor_all 0.1128
_refine_ls_R_factor_gt 0.0639
_refine_ls_shift/su_max 0.000
_refine_ls_shift/su_mean 0.000
_refine_ls_structure_factor_coef Fsqd
_refine_ls_weighting_details 'calc w=1/[\s^2^(Fo^2^)+(0.0957P)^2^+2.1734P] where P=(Fo^2^+2Fc^2^)/3'
_refine_ls_weighting_scheme calc
_refine_ls_wR_factor_gt 0.1745
_refine_ls_wR_factor_ref 0.2097
_reflns_number_gt 3677
_reflns_number_total 6352
_reflns_threshold_expression >2sigma(I)
_cod_data_source_file c4cp01036a4.cif
_cod_data_source_block 330k
_cod_depositor_comments
;
The following automatic conversions were performed:

'_symmetry_cell_setting' value 'Orthorhombic' changed to
'orthorhombic' according to
/usr/data/users/saulius/crontab/automatic-downloads/rss-feeds/RSC/lib/dictionaries/cif_core.dic
dictionary named 'cif_core.dic' version 2.4.2 from 2011-04-26.

Automatic conversion script
Id: cif_fix_values 2281 2013-09-26 08:29:07Z andrius 

 Adding full bibliography for 7216130--7216142.cif.
;
_cod_original_sg_symbol_H-M Pnma
_cod_database_code 7216136

loop_
_symmetry_equiv_pos_as_xyz
'x, y, z'
'-x+1/2, -y, z+1/2'
'-x, y+1/2, -z'
'x+1/2, -y+1/2, -z+1/2'
'-x, -y, -z'
'x-1/2, y, -z-1/2'
'x, -y-1/2, z'
'-x-1/2, y-1/2, z-1/2'

loop_
_atom_site_label
_atom_site_type_symbol
_atom_site_fract_x
_atom_site_fract_y
_atom_site_fract_z
_atom_site_U_iso_or_equiv
_atom_site_adp_type
_atom_site_occupancy
_atom_site_symmetry_multiplicity
_atom_site_calc_flag
_atom_site_refinement_flags
N1 N 0.30059(9) 0.19093(9) 0.67448(12) 0.0389(4) Uani 1 1 d .
C1 C 0.26812(15) 0.2500 0.63865(19) 0.0347(6) Uani 1 2 d S
C15 C 0.20728(14) 0.2500 0.56975(19) 0.0339(6) Uani 1 2 d S
C20 C 0.21305(13) 0.18538(13) 0.50373(17) 0.0524(6) Uani 1 1 d .
C3 C 0.28006(11) 0.11472(11) 0.66627(15) 0.0424(5) Uani 1 1 d .
C8 C 0.31546(12) 0.07160(12) 0.60387(16) 0.0464(5) Uani 1 1 d .
C16 C 0.13381(18) 0.2500 0.6120(2) 0.0519(8) Uani 1 2 d S
C4 C 0.22745(13) 0.08938(14) 0.72504(18) 0.0548(6) Uani 1 1 d .
C23 C 0.23970(13) 0.21114(17) 0.41779(18) 0.0613(7) Uani 1 1 d .
C45 C -0.0194(2) 0.2500 0.1750(3) 0.0693(12) Uani 1 2 d S
C40 C -0.09763(14) 0.18645(16) 0.2808(2) 0.0656(8) Uani 1 1 d .
C18 C 0.10577(17) 0.12590(16) 0.5631(2) 0.0660(8) Uani 1 1 d .
C17 C 0.08829(15) 0.18785(19) 0.60864(18) 0.0657(8) Uani 1 1 d .
C46 C -0.07893(19) 0.2500 0.2279(3) 0.0542(9) Uani 1 2 d S
C2 C 0.35415(12) 0.21356(13) 0.73177(15) 0.0476(6) Uani 1 1 d .
H2 H 0.3846 0.1835 0.7643 0.057 Uiso 1 1 calc R
C7 C 0.29264(15) -0.00045(14) 0.5981(2) 0.0625(7) Uani 1 1 d .
H7 H 0.3147 -0.0318 0.5576 0.075 Uiso 1 1 calc R
C22 C 0.22418(15) 0.1721(2) 0.3393(2) 0.0769(10) Uani 1 1 d .
C21 C 0.15087(18) 0.08672(14) 0.4249(3) 0.0758(10) Uani 1 1 d .
C42 C 0.0090(2) 0.1264(2) 0.2213(2) 0.0792(10) Uani 1 1 d .
C19 C 0.16764(16) 0.12625(13) 0.5053(2) 0.0638(8) Uani 1 1 d .
C39 C -0.05442(19) 0.12520(17) 0.2785(2) 0.0796(10) Uani 1 1 d .
C34 C 0.01351(15) 0.2120(2) 0.61375(18) 0.0741(9) Uani 1 1 d .
C25 C 0.20880(15) 0.2114(2) 0.25848(19) 0.0811(10) Uani 1 1 d .
C5 C 0.20696(15) 0.01690(16) 0.7136(2) 0.0693(9) Uani 1 1 d .
H5 H 0.1712 -0.0023 0.7498 0.083 Uiso 1 1 calc R
C38 C -0.0377(2) 0.08556(16) 0.3586(3) 0.0833(11) Uani 1 1 d .
C12 C 0.37586(14) 0.09965(15) 0.5477(2) 0.0595(7) Uani 1 1 d .
H12 H 0.3708 0.1528 0.5435 0.071 Uiso 1 1 calc R
C31 C 0.0486(2) 0.08688(16) 0.5143(3) 0.0812(11) Uani 1 1 d .
C24 C 0.17891(19) 0.10905(19) 0.3430(3) 0.0793(10) Uani 1 1 d .
C29 C 0.0355(2) 0.06191(14) 0.3534(3) 0.0836(11) Uani 1 1 d .
C32 C -0.0201(2) 0.1080(2) 0.5180(3) 0.0874(12) Uani 1 1 d .
C33 C -0.03862(16) 0.1734(2) 0.5704(2) 0.0807(10) Uani 1 1 d .
C27 C 0.1333(2) 0.1075(2) 0.2646(3) 0.0929(13) Uani 1 1 d .
C36 C -0.11013(15) 0.1723(2) 0.4432(2) 0.0797(10) Uani 1 1 d .
C26 C 0.15281(18) 0.1737(2) 0.2101(2) 0.0859(11) Uani 1 1 d .
C44 C 0.10066(18) 0.2113(2) 0.16637(18) 0.0887(12) Uani 1 1 d .
C30 C 0.0785(2) 0.06257(13) 0.4309(3) 0.0783(10) Uani 1 1 d .
C41 C -0.12646(13) 0.21117(19) 0.3661(2) 0.0721(8) Uani 1 1 d .
C28 C 0.0649(2) 0.08598(19) 0.2703(3) 0.0932(13) Uani 1 1 d .
C43 C 0.02582(19) 0.1858(2) 0.1726(2) 0.0853(11) Uani 1 1 d .
C6 C 0.23793(17) -0.02655(16) 0.6511(2) 0.0745(10) Uani 1 1 d .
H6 H 0.2221 -0.0744 0.6439 0.089 Uiso 1 1 calc R
C35 C -0.06385(19) 0.1085(2) 0.4392(3) 0.0835(11) Uani 1 1 d .
C37 C -0.09413(13) 0.2120(2) 0.5231(2) 0.0777(10) Uani 1 1 d .
C9 C 0.19808(17) 0.1353(2) 0.8001(2) 0.0787(9) Uani 1 1 d .
H9 H 0.2040 0.1868 0.7837 0.094 Uiso 1 1 calc R
C13 C 0.44755(18) 0.0838(3) 0.5917(3) 0.1105(15) Uani 1 1 d .
H13A H 0.4482 0.1045 0.6506 0.166 Uiso 1 1 calc R
H13B H 0.4853 0.1049 0.5567 0.166 Uiso 1 1 calc R
H13C H 0.4544 0.0319 0.5956 0.166 Uiso 1 1 calc R
C14 C 0.37524(19) 0.0694(2) 0.4532(2) 0.0842(10) Uani 1 1 d .
H14A H 0.3881 0.0186 0.4544 0.126 Uiso 1 1 calc R
H14B H 0.4090 0.0958 0.4173 0.126 Uiso 1 1 calc R
H14C H 0.3283 0.0746 0.4282 0.126 Uiso 1 1 calc R
C10 C 0.2426(2) 0.1213(3) 0.8844(2) 0.1132(15) Uani 1 1 d .
H10A H 0.2361 0.0716 0.9033 0.170 Uiso 1 1 calc R
H10B H 0.2275 0.1537 0.9309 0.170 Uiso 1 1 calc R
H10C H 0.2923 0.1296 0.8715 0.170 Uiso 1 1 calc R
C11 C 0.1187(2) 0.1223(3) 0.8201(3) 0.1125(15) Uani 1 1 d .
H11A H 0.0910 0.1315 0.7673 0.169 Uiso 1 1 calc R
H11B H 0.1035 0.1548 0.8668 0.169 Uiso 1 1 calc R
H11C H 0.1118 0.0727 0.8388 0.169 Uiso 1 1 calc R

loop_
_atom_site_aniso_label
_atom_site_aniso_U_11
_atom_site_aniso_U_22
_atom_site_aniso_U_33
_atom_site_aniso_U_23
_atom_site_aniso_U_13
_atom_site_aniso_U_12
N1 0.0360(9) 0.0415(9) 0.0393(10) 0.0050(8) -0.0055(8) -0.0009(7)
C1 0.0310(14) 0.0398(14) 0.0334(14) 0.000 0.0003(12) 0.000
C15 0.0306(14) 0.0362(14) 0.0348(15) 0.000 -0.0035(12) 0.000
C20 0.0464(13) 0.0533(13) 0.0575(15) -0.0121(12) -0.0190(11) 0.0186(11)
C3 0.0393(11) 0.0407(11) 0.0471(13) 0.0141(10) -0.0118(10) -0.0030(9)
C8 0.0441(12) 0.0421(11) 0.0530(14) 0.0064(10) -0.0127(11) 0.0040(9)
C16 0.0384(17) 0.079(2) 0.0380(18) 0.000 -0.0034(14) 0.000
C4 0.0449(13) 0.0623(15) 0.0571(15) 0.0257(12) -0.0085(12) -0.0055(11)
C23 0.0297(12) 0.0988(19) 0.0552(15) -0.0130(14) -0.0076(11) 0.0159(11)
C45 0.059(2) 0.111(3) 0.038(2) 0.000 -0.0196(19) 0.000
C40 0.0490(15) 0.0755(18) 0.072(2) -0.0001(15) -0.0259(14) -0.0177(13)
C18 0.0718(19) 0.0614(16) 0.0649(18) 0.0259(14) -0.0216(15) -0.0042(14)
C17 0.0522(16) 0.100(2) 0.0445(15) 0.0278(15) -0.0088(12) -0.0186(15)
C46 0.0445(19) 0.062(2) 0.056(2) 0.000 -0.0237(17) 0.000
C2 0.0432(12) 0.0543(12) 0.0453(13) 0.0067(10) -0.0154(11) 0.0012(9)
C7 0.0651(17) 0.0409(12) 0.082(2) 0.0005(13) -0.0269(15) 0.0049(12)
C22 0.0411(15) 0.124(3) 0.0654(19) -0.0262(19) -0.0010(14) 0.0347(17)
C21 0.086(2) 0.0379(13) 0.104(3) -0.0193(15) -0.047(2) 0.0260(13)
C42 0.088(2) 0.078(2) 0.072(2) -0.0360(18) -0.0335(19) 0.0064(18)
C19 0.0717(18) 0.0417(12) 0.0780(19) -0.0016(12) -0.0362(16) 0.0156(12)
C39 0.086(2) 0.0612(17) 0.091(2) -0.0053(16) -0.050(2) -0.0228(16)
C34 0.0466(15) 0.133(3) 0.0428(14) 0.0182(15) 0.0051(12) -0.0132(15)
C25 0.0437(15) 0.149(3) 0.0508(15) -0.0109(17) 0.0135(13) 0.0198(15)
C5 0.0547(16) 0.0650(17) 0.088(2) 0.0373(17) -0.0158(16) -0.0166(13)
C38 0.091(2) 0.0467(15) 0.112(3) 0.0108(17) -0.055(2) -0.0304(15)
C12 0.0501(14) 0.0553(14) 0.0731(18) -0.0045(13) 0.0039(13) 0.0056(11)
C31 0.095(3) 0.0503(15) 0.098(3) 0.0363(17) -0.029(2) -0.0222(16)
C24 0.073(2) 0.075(2) 0.090(2) -0.0265(18) -0.0085(19) 0.0433(17)
C29 0.104(3) 0.0322(12) 0.114(3) -0.0141(15) -0.041(2) -0.0074(14)
C32 0.082(2) 0.086(2) 0.094(3) 0.044(2) -0.023(2) -0.0449(19)
C33 0.0565(18) 0.131(3) 0.0548(17) 0.031(2) 0.0060(14) -0.0279(18)
C27 0.087(3) 0.101(3) 0.091(3) -0.060(2) -0.019(2) 0.042(2)
C36 0.0430(15) 0.116(3) 0.079(2) 0.021(2) -0.0054(15) -0.0330(17)
C26 0.071(2) 0.134(3) 0.0529(17) -0.039(2) 0.0043(16) 0.031(2)
C44 0.072(2) 0.158(3) 0.0371(14) -0.0205(17) -0.0011(14) 0.0154(19)
C30 0.097(2) 0.0297(12) 0.108(3) 0.0064(14) -0.039(2) -0.0007(13)
C41 0.0303(13) 0.110(2) 0.0758(19) 0.0085(17) -0.0119(13) -0.0168(12)
C28 0.105(3) 0.0663(19) 0.108(3) -0.052(2) -0.039(2) 0.0257(19)
C43 0.075(2) 0.133(3) 0.0480(17) -0.036(2) -0.0222(16) 0.021(2)
C6 0.0681(18) 0.0456(14) 0.110(3) 0.0236(16) -0.0407(19) -0.0170(13)
C35 0.077(2) 0.078(2) 0.096(3) 0.024(2) -0.020(2) -0.0499(18)
C37 0.0325(13) 0.139(3) 0.0615(17) 0.0142(17) 0.0083(13) -0.0190(13)
C9 0.077(2) 0.095(2) 0.0644(19) 0.0241(17) 0.0186(16) -0.0034(17)
C13 0.0480(18) 0.168(4) 0.116(3) -0.015(3) -0.010(2) 0.004(2)
C14 0.083(2) 0.094(2) 0.076(2) -0.0088(18) 0.0129(18) 0.0182(18)
C10 0.104(3) 0.175(4) 0.061(2) 0.006(2) 0.003(2) -0.041(3)
C11 0.079(2) 0.171(4) 0.087(3) 0.052(3) 0.026(2) 0.014(2)

loop_
_atom_type_symbol
_atom_type_description
_atom_type_scat_dispersion_real
_atom_type_scat_dispersion_imag
_atom_type_scat_source
C C 0.0033 0.0016 'International Tables Vol C Tables 4.2.6.8 and 6.1.1.4'
H H 0.0000 0.0000 'International Tables Vol C Tables 4.2.6.8 and 6.1.1.4'
N N 0.0061 0.0033 'International Tables Vol C Tables 4.2.6.8 and 6.1.1.4'

loop_
_geom_angle_atom_site_label_1
_geom_angle_atom_site_label_2
_geom_angle_atom_site_label_3
_geom_angle
_geom_angle_site_symmetry_1
_geom_angle_site_symmetry_3
C1 N1 C2 109.43(18) . .
C1 N1 C3 128.03(18) . .
C2 N1 C3 122.14(17) . .
N1 C1 N1 106.3(2) . 7_565
N1 C1 C15 126.86(12) . .
N1 C1 C15 126.86(12) 7_565 .
C16 C15 C1 113.1(2) . .
C16 C15 C20 109.34(17) . 7_565
C1 C15 C20 112.22(16) . 7_565
C16 C15 C20 109.34(18) . .
C1 C15 C20 112.23(16) . .
C20 C15 C20 99.8(3) 7_565 .
C19 C20 C23 118.7(2) . .
C19 C20 C15 123.2(2) . .
C23 C20 C15 110.0(2) . .
C8 C3 C4 124.7(2) . .
C8 C3 N1 118.4(2) . .
C4 C3 N1 116.8(2) . .
C7 C8 C3 115.8(2) . .
C7 C8 C12 121.4(2) . .
C3 C8 C12 122.8(2) . .
C17 C16 C17 106.3(3) 7_565 .
C17 C16 C15 121.9(2) 7_565 .
C17 C16 C15 121.9(2) . .
C5 C4 C3 115.6(3) . .
C5 C4 C9 121.5(3) . .
C3 C4 C9 122.7(2) . .
C22 C23 C23 120.6(2) . 7_565
C22 C23 C20 120.2(3) . .
C23 C23 C20 108.85(15) 7_565 .
C46 C45 C43 119.3(3) . .
C46 C45 C43 119.3(3) . 7_565
C43 C45 C43 108.4(4) . 7_565
C39 C40 C46 119.7(3) . .
C39 C40 C41 119.3(3) . .
C46 C40 C41 108.6(3) . .
C17 C18 C19 119.2(3) . .
C17 C18 C31 118.4(3) . .
C19 C18 C31 106.6(3) . .
C18 C17 C16 122.7(3) . .
C18 C17 C34 120.3(3) . .
C16 C17 C34 109.1(3) . .
C45 C46 C40 120.9(2) . 7_565
C45 C46 C40 120.9(2) . .
C40 C46 C40 106.7(4) 7_565 .
C2 C2 N1 107.43(12) 7_565 .
C2 C2 H2 126.3 7_565 .
N1 C2 H2 126.3 . .
C6 C7 C8 121.4(3) . .
C6 C7 H7 119.3 . .
C8 C7 H7 119.3 . .
C23 C22 C24 119.9(3) . .
C23 C22 C25 119.4(3) . .
C24 C22 C25 108.5(3) . .
C24 C21 C30 120.2(3) . .
C24 C21 C19 120.4(3) . .
C30 C21 C19 108.0(3) . .
C43 C42 C39 121.1(3) . .
C43 C42 C28 120.6(4) . .
C39 C42 C28 106.0(4) . .
C20 C19 C21 121.0(3) . .
C20 C19 C18 120.5(3) . .
C21 C19 C18 108.9(3) . .
C40 C39 C38 121.1(4) . .
C40 C39 C42 118.5(3) . .
C38 C39 C42 108.6(3) . .
C33 C34 C34 121.1(2) . 7_565
C33 C34 C17 119.8(3) . .
C34 C34 C17 107.54(19) 7_565 .
C25 C25 C22 120.0(2) 7_565 .
C25 C25 C26 118.5(2) 7_565 .
C22 C25 C26 109.1(3) . .
C6 C5 C4 121.7(3) . .
C6 C5 H5 119.2 . .
C4 C5 H5 119.2 . .
C35 C38 C29 118.7(3) . .
C35 C38 C39 120.3(3) . .
C29 C38 C39 108.3(4) . .
C8 C12 C14 113.1(2) . .
C8 C12 C13 110.8(3) . .
C14 C12 C13 109.9(3) . .
C8 C12 H12 107.6 . .
C14 C12 H12 107.6 . .
C13 C12 H12 107.6 . .
C32 C31 C30 119.8(3) . .
C32 C31 C18 122.2(4) . .
C30 C31 C18 107.3(3) . .
C21 C24 C22 119.5(3) . .
C21 C24 C27 119.0(4) . .
C22 C24 C27 109.4(4) . .
C30 C29 C28 119.5(4) . .
C30 C29 C38 119.7(4) . .
C28 C29 C38 108.7(3) . .
C31 C32 C35 120.9(4) . .
C31 C32 C33 118.7(3) . .
C35 C32 C33 107.4(3) . .
C34 C33 C37 119.5(4) . .
C34 C33 C32 120.4(3) . .
C37 C33 C32 107.8(3) . .
C28 C27 C24 120.9(4) . .
C28 C27 C26 120.2(4) . .
C24 C27 C26 106.3(4) . .
C41 C36 C37 118.7(3) . .
C41 C36 C35 120.5(3) . .
C37 C36 C35 108.5(3) . .
C44 C26 C25 121.2(4) . .
C44 C26 C27 119.6(3) . .
C25 C26 C27 106.7(3) . .
C26 C44 C44 120.4(2) . 7_565
C26 C44 C43 119.2(4) . .
C44 C44 C43 108.4(2) 7_565 .
C29 C30 C21 119.5(4) . .
C29 C30 C31 119.6(3) . .
C21 C30 C31 109.1(3) . .
C36 C41 C41 120.8(2) . 7_565
C36 C41 C40 119.2(3) . .
C41 C41 C40 108.05(18) 7_565 .
C27 C28 C29 120.9(4) . .
C27 C28 C42 119.7(4) . .
C29 C28 C42 108.4(4) . .
C42 C43 C45 120.4(3) . .
C42 C43 C44 120.6(3) . .
C45 C43 C44 107.4(4) . .
C5 C6 C7 120.7(3) . .
C5 C6 H6 119.7 . .
C7 C6 H6 119.7 . .
C38 C35 C32 121.3(4) . .
C38 C35 C36 119.7(3) . .
C32 C35 C36 108.1(4) . .
C37 C37 C36 120.5(2) 7_565 .
C37 C37 C33 119.4(2) 7_565 .
C36 C37 C33 108.2(3) . .
C4 C9 C11 114.3(3) . .
C4 C9 C10 108.8(3) . .
C11 C9 C10 109.8(3) . .
C4 C9 H9 107.9 . .
C11 C9 H9 107.9 . .
C10 C9 H9 107.9 . .
C12 C13 H13A 109.5 . .
C12 C13 H13B 109.5 . .
H13A C13 H13B 109.5 . .
C12 C13 H13C 109.5 . .
H13A C13 H13C 109.5 . .
H13B C13 H13C 109.5 . .
C12 C14 H14A 109.5 . .
C12 C14 H14B 109.5 . .
H14A C14 H14B 109.5 . .
C12 C14 H14C 109.5 . .
H14A C14 H14C 109.5 . .
H14B C14 H14C 109.5 . .
C9 C10 H10A 109.5 . .
C9 C10 H10B 109.5 . .
H10A C10 H10B 109.5 . .
C9 C10 H10C 109.5 . .
H10A C10 H10C 109.5 . .
H10B C10 H10C 109.5 . .
C9 C11 H11A 109.5 . .
C9 C11 H11B 109.5 . .
H11A C11 H11B 109.5 . .
C9 C11 H11C 109.5 . .
H11A C11 H11C 109.5 . .
H11B C11 H11C 109.5 . .

loop_
_geom_bond_atom_site_label_1
_geom_bond_atom_site_label_2
_geom_bond_distance
_geom_bond_site_symmetry_2
N1 C1 1.351(2) .
N1 C2 1.383(3) .
N1 C3 1.452(3) .
C1 N1 1.351(2) 7_565
C1 C15 1.537(4) .
C15 C16 1.513(4) .
C15 C20 1.546(3) 7_565
C15 C20 1.546(3) .
C20 C19 1.376(4) .
C20 C23 1.459(4) .
C3 C8 1.391(3) .
C3 C4 1.400(3) .
C8 C7 1.389(3) .
C8 C12 1.500(4) .
C16 C17 1.422(4) 7_565
C16 C17 1.422(4) .
C4 C5 1.391(4) .
C4 C9 1.508(4) .
C23 C22 1.407(4) .
C23 C23 1.423(6) 7_565
C45 C46 1.368(6) .
C45 C43 1.447(4) .
C45 C43 1.447(4) 7_565
C40 C39 1.382(5) .
C40 C46 1.450(4) .
C40 C41 1.460(4) .
C18 C17 1.363(5) .
C18 C19 1.445(4) .
C18 C31 1.479(4) .
C17 C34 1.469(4) .
C46 C40 1.450(4) 7_565
C2 C2 1.334(5) 7_565
C2 H2 0.9300 .
C7 C6 1.381(4) .
C7 H7 0.9300 .
C22 C24 1.432(5) .
C22 C25 1.438(5) .
C21 C24 1.396(5) .
C21 C30 1.426(5) .
C21 C19 1.440(4) .
C42 C43 1.348(5) .
C42 C39 1.464(5) .
C42 C28 1.476(5) .
C39 C38 1.438(5) .
C34 C33 1.369(4) .
C34 C34 1.389(7) 7_565
C25 C25 1.414(8) 7_565
C25 C26 1.449(5) .
C5 C6 1.359(5) .
C5 H5 0.9300 .
C38 C35 1.369(6) .
C38 C29 1.437(5) .
C12 C14 1.520(4) .
C12 C13 1.523(4) .
C12 H12 0.9800 .
C31 C32 1.343(5) .
C31 C30 1.440(5) .
C24 C27 1.453(5) .
C29 C30 1.413(5) .
C29 C28 1.431(6) .
C32 C35 1.437(5) .
C32 C33 1.472(6) .
C33 C37 1.442(5) .
C27 C28 1.341(6) .
C27 C26 1.505(6) .
C36 C41 1.390(4) .
C36 C37 1.433(5) .
C36 C35 1.454(5) .
C26 C44 1.362(5) .
C44 C44 1.417(8) 7_565
C44 C43 1.478(5) .
C41 C41 1.422(7) 7_565
C6 H6 0.9300 .
C37 C37 1.390(7) 7_565
C9 C11 1.534(5) .
C9 C10 1.534(5) .
C9 H9 0.9800 .
C13 H13A 0.9600 .
C13 H13B 0.9600 .
C13 H13C 0.9600 .
C14 H14A 0.9600 .
C14 H14B 0.9600 .
C14 H14C 0.9600 .
C10 H10A 0.9600 .
C10 H10B 0.9600 .
C10 H10C 0.9600 .
C11 H11A 0.9600 .
C11 H11B 0.9600 .
C11 H11C 0.9600 .

loop_
_geom_torsion_atom_site_label_1
_geom_torsion_atom_site_label_2
_geom_torsion_atom_site_label_3
_geom_torsion_atom_site_label_4
_geom_torsion
_geom_torsion_site_symmetry_1
_geom_torsion_site_symmetry_4
C2 N1 C1 N1 -0.9(3) . 7_565
C3 N1 C1 N1 171.85(15) . 7_565
C2 N1 C1 C15 178.2(3) . .
C3 N1 C1 C15 -9.1(4) . .
N1 C1 C15 C16 90.5(3) . .
N1 C1 C15 C16 -90.5(3) 7_565 .
N1 C1 C15 C20 -145.2(2) . 7_565
N1 C1 C15 C20 33.7(4) 7_565 7_565
N1 C1 C15 C20 -33.7(4) . .
N1 C1 C15 C20 145.2(2) 7_565 .
C16 C15 C20 C19 -18.4(3) . .
C1 C15 C20 C19 107.9(3) . .
C20 C15 C20 C19 -133.0(2) 7_565 .
C16 C15 C20 C23 129.7(2) . .
C1 C15 C20 C23 -104.0(2) . .
C20 C15 C20 C23 15.0(3) 7_565 .
C1 N1 C3 C8 98.9(3) . .
C2 N1 C3 C8 -89.2(3) . .
C1 N1 C3 C4 -83.6(3) . .
C2 N1 C3 C4 88.3(3) . .
C4 C3 C8 C7 3.8(3) . .
N1 C3 C8 C7 -178.95(19) . .
C4 C3 C8 C12 -174.6(2) . .
N1 C3 C8 C12 2.7(3) . .
C1 C15 C16 C17 109.4(3) . 7_565
C20 C15 C16 C17 -16.4(4) 7_565 7_565
C20 C15 C16 C17 -124.7(2) . 7_565
C1 C15 C16 C17 -109.4(3) . .
C20 C15 C16 C17 124.7(2) 7_565 .
C20 C15 C16 C17 16.4(4) . .
C8 C3 C4 C5 -4.9(3) . .
N1 C3 C4 C5 177.8(2) . .
C8 C3 C4 C9 171.1(2) . .
N1 C3 C4 C9 -6.3(3) . .
C19 C20 C23 C22 -5.6(3) . .
C15 C20 C23 C22 -155.3(2) . .
C19 C20 C23 C23 139.52(18) . 7_565
C15 C20 C23 C23 -10.17(19) . 7_565
C19 C18 C17 C16 -9.2(4) . .
C31 C18 C17 C16 -141.6(3) . .
C19 C18 C17 C34 136.4(3) . .
C31 C18 C17 C34 4.1(4) . .
C17 C16 C17 C18 142.4(2) 7_565 .
C15 C16 C17 C18 -3.9(4) . .
C17 C16 C17 C34 -6.6(4) 7_565 .
C15 C16 C17 C34 -152.8(3) . .
C43 C45 C46 C40 137.7(3) . 7_565
C43 C45 C46 C40 0.7(5) 7_565 7_565
C43 C45 C46 C40 -0.7(5) . .
C43 C45 C46 C40 -137.7(3) 7_565 .
C39 C40 C46 C45 0.7(4) . .
C41 C40 C46 C45 142.5(3) . .
C39 C40 C46 C40 -142.8(2) . 7_565
C41 C40 C46 C40 -1.0(4) . 7_565
C1 N1 C2 C2 0.57(19) . 7_565
C3 N1 C2 C2 -172.69(16) . 7_565
C3 C8 C7 C6 0.3(4) . .
C12 C8 C7 C6 178.8(2) . .
C23 C23 C22 C24 -137.7(2) 7_565 .
C20 C23 C22 C24 3.4(4) . .
C23 C23 C22 C25 0.5(3) 7_565 .
C20 C23 C22 C25 141.6(3) . .
C23 C20 C19 C21 4.8(3) . .
C15 C20 C19 C21 150.3(2) . .
C23 C20 C19 C18 -137.8(2) . .
C15 C20 C19 C18 7.7(4) . .
C24 C21 C19 C20 -1.9(4) . .
C30 C21 C19 C20 -145.4(3) . .
C24 C21 C19 C18 144.6(3) . .
C30 C21 C19 C18 1.0(3) . .
C17 C18 C19 C20 7.3(4) . .
C31 C18 C19 C20 144.6(2) . .
C17 C18 C19 C21 -139.3(3) . .
C31 C18 C19 C21 -2.0(3) . .
C46 C40 C39 C38 138.0(3) . .
C41 C40 C39 C38 0.2(4) . .
C46 C40 C39 C42 -0.7(4) . .
C41 C40 C39 C42 -138.5(3) . .
C43 C42 C39 C40 0.8(4) . .
C28 C42 C39 C40 143.2(3) . .
C43 C42 C39 C38 -142.6(3) . .
C28 C42 C39 C38 -0.2(3) . .
C18 C17 C34 C33 -1.9(4) . .
C16 C17 C34 C33 147.9(3) . .
C18 C17 C34 C34 -145.7(2) . 7_565
C16 C17 C34 C34 4.1(2) . 7_565
C23 C22 C25 C25 -0.5(3) . 7_565
C24 C22 C25 C25 141.95(18) . 7_565
C23 C22 C25 C26 -142.0(3) . .
C24 C22 C25 C26 0.4(3) . .
C3 C4 C5 C6 1.9(4) . .
C9 C4 C5 C6 -174.1(3) . .
C40 C39 C38 C35 -0.7(4) . .
C42 C39 C38 C35 141.5(3) . .
C40 C39 C38 C29 -141.9(3) . .
C42 C39 C38 C29 0.3(3) . .
C7 C8 C12 C14 38.8(3) . .
C3 C8 C12 C14 -142.9(2) . .
C7 C8 C12 C13 -85.1(3) . .
C3 C8 C12 C13 93.2(3) . .
C17 C18 C31 C32 -4.1(4) . .
C19 C18 C31 C32 -141.8(3) . .
C17 C18 C31 C30 140.0(3) . .
C19 C18 C31 C30 2.3(3) . .
C30 C21 C24 C22 138.7(3) . .
C19 C21 C24 C22 -0.5(4) . .
C30 C21 C24 C27 0.2(4) . .
C19 C21 C24 C27 -139.0(3) . .
C23 C22 C24 C21 -0.4(4) . .
C25 C22 C24 C21 -142.6(3) . .
C23 C22 C24 C27 141.8(3) . .
C25 C22 C24 C27 -0.5(3) . .
C35 C38 C29 C30 0.2(4) . .
C39 C38 C29 C30 142.1(3) . .
C35 C38 C29 C28 -142.2(3) . .
C39 C38 C29 C28 -0.3(3) . .
C30 C31 C32 C35 -1.7(4) . .
C18 C31 C32 C35 138.1(3) . .
C30 C31 C32 C33 -138.1(3) . .
C18 C31 C32 C33 1.8(5) . .
C34 C34 C33 C37 0.6(3) 7_565 .
C17 C34 C33 C37 -138.2(3) . .
C34 C34 C33 C32 138.3(2) 7_565 .
C17 C34 C33 C32 -0.5(4) . .
C31 C32 C33 C34 0.5(5) . .
C35 C32 C33 C34 -141.1(3) . .
C31 C32 C33 C37 142.5(3) . .
C35 C32 C33 C37 0.9(3) . .
C21 C24 C27 C28 0.9(5) . .
C22 C24 C27 C28 -141.4(3) . .
C21 C24 C27 C26 142.7(3) . .
C22 C24 C27 C26 0.3(3) . .
C25 C25 C26 C44 -0.8(4) 7_565 .
C22 C25 C26 C44 141.4(3) . .
C25 C25 C26 C27 -142.44(19) 7_565 .
C22 C25 C26 C27 -0.2(3) . .
C28 C27 C26 C44 -0.3(5) . .
C24 C27 C26 C44 -142.4(3) . .
C28 C27 C26 C25 142.0(3) . .
C24 C27 C26 C25 -0.1(3) . .
C25 C26 C44 C44 0.8(4) . 7_565
C27 C26 C44 C44 137.7(2) . 7_565
C25 C26 C44 C43 -137.5(3) . .
C27 C26 C44 C43 -0.6(4) . .
C28 C29 C30 C21 -0.5(4) . .
C38 C29 C30 C21 -138.9(3) . .
C28 C29 C30 C31 138.5(3) . .
C38 C29 C30 C31 0.1(4) . .
C24 C21 C30 C29 -0.4(4) . .
C19 C21 C30 C29 143.3(3) . .
C24 C21 C30 C31 -143.2(3) . .
C19 C21 C30 C31 0.5(3) . .
C32 C31 C30 C29 0.7(4) . .
C18 C31 C30 C29 -144.5(3) . .
C32 C31 C30 C21 143.4(3) . .
C18 C31 C30 C21 -1.7(3) . .
C37 C36 C41 C41 0.8(3) . 7_565
C35 C36 C41 C41 -137.2(2) . 7_565
C37 C36 C41 C40 139.0(3) . .
C35 C36 C41 C40 1.1(4) . .
C39 C40 C41 C36 -0.3(4) . .
C46 C40 C41 C36 -142.4(3) . .
C39 C40 C41 C41 142.7(2) . 7_565
C46 C40 C41 C41 0.6(2) . 7_565
C24 C27 C28 C29 -1.8(5) . .
C26 C27 C28 C29 -138.4(3) . .
C24 C27 C28 C42 138.0(3) . .
C26 C27 C28 C42 1.5(5) . .
C30 C29 C28 C27 1.6(5) . .
C38 C29 C28 C27 144.1(3) . .
C30 C29 C28 C42 -142.3(3) . .
C38 C29 C28 C42 0.2(3) . .
C43 C42 C28 C27 -1.8(5) . .
C39 C42 C28 C27 -144.4(3) . .
C43 C42 C28 C29 142.6(3) . .
C39 C42 C28 C29 0.0(3) . .
C39 C42 C43 C45 -0.8(4) . .
C28 C42 C43 C45 -137.8(3) . .
C39 C42 C43 C44 137.9(3) . .
C28 C42 C43 C44 0.9(5) . .
C46 C45 C43 C42 0.8(5) . .
C43 C45 C43 C42 142.0(3) 7_565 .
C46 C45 C43 C44 -142.7(3) . .
C43 C45 C43 C44 -1.5(4) 7_565 .
C26 C44 C43 C42 0.3(5) . .
C44 C44 C43 C42 -142.5(3) 7_565 .
C26 C44 C43 C45 143.7(3) . .
C44 C44 C43 C45 0.9(3) 7_565 .
C4 C5 C6 C7 1.9(4) . .
C8 C7 C6 C5 -3.1(4) . .
C29 C38 C35 C32 -1.2(4) . .
C39 C38 C35 C32 -138.5(3) . .
C29 C38 C35 C36 138.7(3) . .
C39 C38 C35 C36 1.5(4) . .
C31 C32 C35 C38 2.0(5) . .
C33 C32 C35 C38 142.7(3) . .
C31 C32 C35 C36 -141.9(3) . .
C33 C32 C35 C36 -1.3(3) . .
C41 C36 C35 C38 -1.7(4) . .
C37 C36 C35 C38 -143.4(3) . .
C41 C36 C35 C32 143.0(3) . .
C37 C36 C35 C32 1.2(3) . .
C41 C36 C37 C37 -0.8(3) . 7_565
C35 C36 C37 C37 141.74(19) . 7_565
C41 C36 C37 C33 -143.2(3) . .
C35 C36 C37 C33 -0.7(3) . .
C34 C33 C37 C37 -0.6(3) . 7_565
C32 C33 C37 C37 -143.01(19) . 7_565
C34 C33 C37 C36 142.3(3) . .
C32 C33 C37 C36 -0.1(3) . .
C5 C4 C9 C11 -38.7(4) . .
C3 C4 C9 C11 145.6(3) . .
C5 C4 C9 C10 84.4(3) . .
C3 C4 C9 C10 -91.3(3) . .
